data_7061694
loop_
_publ_author_name
'Zhang, Jie'
'Song, Xue'
'Chen, Zhi-Chao'
'Du, Wei'
'Chen, Ying-Chun'

_publ_section_title
;
 Phosphine-catalysed intermolecular cyclopropanation reaction between
 benzyl bromides and activated alkenes
;
_journal_issue 34
_journal_name_full 'New Journal of Chemistry'
_journal_page_first 16382
_journal_page_last 16386
_journal_paper_doi 10.1039/D2NJ03417D
_journal_volume 46
_journal_year 2022
_chemical_formula_moiety 'C23 H16 Cl N O'
_chemical_formula_sum 'C23 H16 Cl N O'
_chemical_formula_weight 357.82
_space_group_crystal_system triclinic
_space_group_IT_number 2
_space_group_name_Hall '-P 1'
_space_group_name_H-M_alt 'P -1'
_atom_sites_solution_hydrogens geom
_atom_sites_solution_primary dual
_audit_creation_date 2021-10-26
_audit_creation_method
;
Olex2 1.3
(compiled 2020.11.12 svn.r5f609507 for OlexSys, GUI svn.r6408)
;
_audit_update_record
;
2022-06-10 deposited with the CCDC.	2022-08-01 downloaded from the CCDC.
;
_cell_angle_alpha 65.607(6)
_cell_angle_beta 80.571(5)
_cell_angle_gamma 89.902(5)
_cell_formula_units_Z 4
_cell_length_a 6.1239(8)
_cell_length_b 17.725(3)
_cell_length_c 18.644(3)
_cell_measurement_reflns_used 7659
_cell_measurement_temperature 150(2)
_cell_measurement_theta_max 27.429
_cell_measurement_theta_min 2.304
_cell_volume 1813.3(5)
_computing_cell_refinement 'SAINT V8.40B (?, 2016)'
_computing_data_reduction 'SAINT V8.40B (?, 2016)'
_computing_molecular_graphics 'Olex2 1.3 (Dolomanov et al., 2009)'
_computing_publication_material 'Olex2 1.3 (Dolomanov et al., 2009)'
_computing_structure_refinement 'SHELXL 2014/7 (Sheldrick, 2015)'
_computing_structure_solution 'SHELXT 2018/2 (Sheldrick, 2018)'
_diffrn_ambient_temperature 150.0
_diffrn_measured_fraction_theta_full 0.991
_diffrn_measured_fraction_theta_max 0.991
_diffrn_measurement_device_type 'Bruker APEX-II CCD'
_diffrn_measurement_method '\f and \w scans'
_diffrn_radiation_type MoK\a
_diffrn_radiation_wavelength 0.71073
_diffrn_reflns_av_R_equivalents 0.1189
_diffrn_reflns_av_unetI/netI 0.1077
_diffrn_reflns_Laue_measured_fraction_full 0.991
_diffrn_reflns_Laue_measured_fraction_max 0.991
_diffrn_reflns_limit_h_max 7
_diffrn_reflns_limit_h_min -7
_diffrn_reflns_limit_k_max 21
_diffrn_reflns_limit_k_min -21
_diffrn_reflns_limit_l_max 22
_diffrn_reflns_limit_l_min -22
_diffrn_reflns_number 28020
_diffrn_reflns_point_group_measured_fraction_full 0.991
_diffrn_reflns_point_group_measured_fraction_max 0.991
_diffrn_reflns_theta_full 24.999
_diffrn_reflns_theta_max 24.999
_diffrn_reflns_theta_min 2.092
_diffrn_source_current 1.4
_diffrn_source_power 0.07
_diffrn_source_voltage 50.0
_diffrn_standards_number 0
_exptl_absorpt_coefficient_mu 0.222
_exptl_absorpt_correction_T_max 0.7456
_exptl_absorpt_correction_T_min 0.2519
_exptl_absorpt_correction_type multi-scan
_exptl_absorpt_process_details
;
SADABS-2016/2 (Bruker,2016/2) was used for absorption correction.
wR2(int) was 0.1944 before and 0.1125 after correction.
The Ratio of minimum to maximum transmission is 0.3378.
The \l/2 correction factor is Not present.
;
_exptl_crystal_colour 'clear light colourless'
_exptl_crystal_colour_lustre clear
_exptl_crystal_colour_modifier light
_exptl_crystal_colour_primary colourless
_exptl_crystal_density_diffrn 1.311
_exptl_crystal_description block
_exptl_crystal_F_000 744
_exptl_crystal_size_max 0.35
_exptl_crystal_size_mid 0.21
_exptl_crystal_size_min 0.17
_refine_diff_density_max 0.789
_refine_diff_density_min -0.587
_refine_diff_density_rms 0.132
_refine_ls_extinction_method none
_refine_ls_goodness_of_fit_ref 1.015
_refine_ls_hydrogen_treatment constr
_refine_ls_matrix_type full
_refine_ls_number_parameters 469
_refine_ls_number_reflns 6349
_refine_ls_number_restraints 0
_refine_ls_restrained_S_all 1.015
_refine_ls_R_factor_all 0.0984
_refine_ls_R_factor_gt 0.0797
_refine_ls_shift/su_max 0.001
_refine_ls_shift/su_mean 0.000
_refine_ls_structure_factor_coef Fsqd
_refine_ls_weighting_details 'w=1/[\s^2^(Fo^2^)+(0.1376P)^2^+0.2638P] where P=(Fo^2^+2Fc^2^)/3'
_refine_ls_weighting_scheme calc
_refine_ls_wR_factor_gt 0.2013
_refine_ls_wR_factor_ref 0.2226
_reflns_Friedel_coverage 0.000
_reflns_number_gt 4704
_reflns_number_total 6349
_reflns_threshold_expression 'I > 2\s(I)'
_cod_data_source_file d2nj03417d2.cif
_cod_data_source_block 3v
_cod_depositor_comments 'Adding full bibliography for 7061694.cif.'
_cod_database_code 7061694
_shelx_shelxl_version_number 2014/7
_shelx_space_group_comment
;
The symmetry employed for this shelxl refinement is uniquely defined
by the following loop, which should always be used as a source of
symmetry information in preference to the above space-group names.
They are only intended as comments.
;
_shelx_estimated_absorpt_t_max 0.963
_shelx_estimated_absorpt_t_min 0.926
_olex2_refinement_description
;
1. Fixed Uiso
 At 1.2 times of:
  All C(H) groups
2.a Ternary CH refined with riding coordinates:
 C5(H5), C18(H18), C28(H28), C39(H39)
2.b Aromatic/amide H refined with riding coordinates:
 C1(H1), C2(H2), C3(H3), C9(H9), C10(H10), C11(H11), C12(H12), C13(H13),
 C14(H14), C16(H16), C17(H17), C19(H19), C20(H20), C22(H22), C24(H24), C25(H25),
  C26(H26), C32(H32), C33(H33), C34(H34), C35(H35), C36(H36), C37(H37),
 C41(H41), C43(H43), C44(H44), C45(H45), C46(H46)
;
_olex2_submission_special_instructions 'No special instructions were received'

loop_
_space_group_symop_operation_xyz
'x, y, z'
'-x, -y, -z'

loop_
_atom_site_label
_atom_site_type_symbol
_atom_site_fract_x
_atom_site_fract_y
_atom_site_fract_z
_atom_site_U_iso_or_equiv
_atom_site_adp_type
_atom_site_occupancy
_atom_site_site_symmetry_order
_atom_site_calc_flag
_atom_site_refinement_flags_posn
_atom_site_refinement_flags_adp
_atom_site_refinement_flags_occupancy
_atom_site_disorder_assembly
_atom_site_disorder_group
Cl1 Cl 0.80164(15) 0.62176(6) 1.05478(5) 0.0384(3) Uani 1 1 d . . . . .
Cl2 Cl -0.35627(14) 1.12173(6) 1.05481(5) 0.0383(3) Uani 1 1 d . . . . .
O1 O 1.1479(4) 0.55146(16) 0.72143(15) 0.0378(6) Uani 1 1 d . . . . .
O2 O -0.3689(4) 1.05133(16) 0.72155(15) 0.0373(6) Uani 1 1 d . . . . .
N1 N 0.5713(5) 0.71085(18) 0.66339(19) 0.0373(7) Uani 1 1 d . . . . .
N2 N 0.2653(5) 1.21059(18) 0.66307(19) 0.0366(7) Uani 1 1 d . . . . .
C1 C 0.4500(6) 0.6503(2) 0.9795(2) 0.0300(8) Uani 1 1 d . . . . .
H1 H 0.3903 0.6759 1.0135 0.036 Uiso 1 1 calc R U . . .
C2 C 0.3359(5) 0.64599(19) 0.9223(2) 0.0281(7) Uani 1 1 d . . . . .
H2 H 0.1958 0.6688 0.9175 0.034 Uiso 1 1 calc R U . . .
C3 C 0.4230(5) 0.60910(19) 0.8726(2) 0.0251(7) Uani 1 1 d . . . . .
H3 H 0.3426 0.6070 0.8339 0.030 Uiso 1 1 calc R U . . .
C4 C 0.6281(5) 0.57495(18) 0.87878(19) 0.0221(7) Uani 1 1 d . . . . .
C5 C 0.7351(5) 0.53594(18) 0.82672(19) 0.0230(7) Uani 1 1 d . . . . .
H5 H 0.8642 0.5044 0.8467 0.028 Uiso 1 1 calc R U . . .
C6 C 0.7671(5) 0.57768(18) 0.73533(19) 0.0219(7) Uani 1 1 d . . . . .
C7 C 0.9884(5) 0.57183(19) 0.6880(2) 0.0258(7) Uani 1 1 d . . . . .
C8 C 1.0006(5) 0.5917(2) 0.6030(2) 0.0275(7) Uani 1 1 d . . . . .
C9 C 1.2011(6) 0.6254(2) 0.5496(2) 0.0388(9) Uani 1 1 d . . . . .
H9 H 1.3272 0.6357 0.5688 0.047 Uiso 1 1 calc R U . . .
C10 C 1.2168(7) 0.6438(3) 0.4694(3) 0.0508(11) Uani 1 1 d . . . . .
H10 H 1.3518 0.6680 0.4332 0.061 Uiso 1 1 calc R U . . .
C11 C 1.0352(7) 0.6269(3) 0.4423(2) 0.0501(11) Uani 1 1 d . . . . .
H11 H 1.0463 0.6391 0.3872 0.060 Uiso 1 1 calc R U . . .
C12 C 0.7131(6) 0.2681(2) 0.7670(2) 0.0359(9) Uani 1 1 d . . . . .
H12 H 0.7321 0.2168 0.7628 0.043 Uiso 1 1 calc R U . . .
C13 C 0.8664(6) 0.2982(2) 0.7972(2) 0.0332(8) Uani 1 1 d . . . . .
H13 H 0.9916 0.2681 0.8130 0.040 Uiso 1 1 calc R U . . .
C14 C 0.8363(5) 0.37309(19) 0.8043(2) 0.0270(7) Uani 1 1 d . . . . .
H14 H 0.9406 0.3935 0.8258 0.032 Uiso 1 1 calc R U . . .
C15 C 0.6547(5) 0.41804(18) 0.78025(18) 0.0227(7) Uani 1 1 d . . . . .
C16 C 0.5036(5) 0.3864(2) 0.7497(2) 0.0279(7) Uani 1 1 d . . . . .
H16 H 0.3784 0.4161 0.7332 0.034 Uiso 1 1 calc R U . . .
C17 C 0.5343(6) 0.3115(2) 0.7432(2) 0.0342(8) Uani 1 1 d . . . . .
H17 H 0.4303 0.2906 0.7220 0.041 Uiso 1 1 calc R U . . .
C18 C 0.6103(5) 0.49763(18) 0.78623(19) 0.0220(7) Uani 1 1 d . . . . .
H18 H 0.4495 0.5085 0.7907 0.026 Uiso 1 1 calc R U . . .
C19 C 0.8350(7) 0.5920(3) 0.4946(2) 0.0433(9) Uani 1 1 d . . . . .
H19 H 0.7118 0.5795 0.4753 0.052 Uiso 1 1 calc R U . . .
C20 C 0.8175(6) 0.5759(2) 0.5742(2) 0.0338(8) Uani 1 1 d . . . . .
H20 H 0.6801 0.5539 0.6097 0.041 Uiso 1 1 calc R U . . .
C21 C 0.6517(5) 0.61616(19) 0.98515(19) 0.0264(7) Uani 1 1 d . . . . .
C22 C 0.7416(5) 0.57865(18) 0.93599(19) 0.0243(7) Uani 1 1 d . . . . .
H22 H 0.8812 0.5554 0.9415 0.029 Uiso 1 1 calc R U . . .
C23 C 0.6573(5) 0.6520(2) 0.6955(2) 0.0262(7) Uani 1 1 d . . . . .
C24 C 0.0706(5) 1.1501(2) 0.9794(2) 0.0289(8) Uani 1 1 d . . . . .
H24 H 0.0962 1.1757 1.0133 0.035 Uiso 1 1 calc R U . . .
C25 C 0.2419(5) 1.14575(19) 0.9222(2) 0.0275(7) Uani 1 1 d . . . . .
H25 H 0.3867 1.1684 0.9175 0.033 Uiso 1 1 calc R U . . .
C26 C 0.2052(5) 1.10929(19) 0.8728(2) 0.0253(7) Uani 1 1 d . . . . .
H26 H 0.3243 1.1072 0.8341 0.030 Uiso 1 1 calc R U . . .
C27 C -0.0071(5) 1.07503(18) 0.87882(19) 0.0226(7) Uani 1 1 d . . . . .
C28 C -0.0613(5) 1.03602(18) 0.82652(19) 0.0234(7) Uani 1 1 d . . . . .
H28 H -0.2103 1.0046 0.8463 0.028 Uiso 1 1 calc R U . . .
C29 C -0.0015(5) 1.07767(18) 0.73506(19) 0.0218(7) Uani 1 1 d . . . . .
C30 C -0.1761(5) 1.07193(19) 0.6877(2) 0.0264(7) Uani 1 1 d . . . . .
C31 C -0.1031(5) 1.09211(19) 0.6026(2) 0.0281(7) Uani 1 1 d . . . . .
C32 C 0.1079(6) 1.0763(2) 0.5737(2) 0.0360(8) Uani 1 1 d . . . . .
H32 H 0.2102 1.0545 0.6092 0.043 Uiso 1 1 calc R U . . .
C33 C 0.1704(7) 1.0920(3) 0.4939(2) 0.0437(9) Uani 1 1 d . . . . .
H33 H 0.3126 1.0791 0.4748 0.052 Uiso 1 1 calc R U . . .
C34 C 0.0228(7) 1.1267(3) 0.4419(2) 0.0501(11) Uani 1 1 d . . . . .
H34 H 0.0661 1.1392 0.3867 0.060 Uiso 1 1 calc R U . . .
C35 C 0.0196(6) 0.7680(2) 0.7666(2) 0.0336(8) Uani 1 1 d . . . . .
H35 H 0.0045 0.7170 0.7619 0.040 Uiso 1 1 calc R U . . .
C36 C 0.2235(6) 0.8120(2) 0.7428(2) 0.0333(8) Uani 1 1 d . . . . .
H36 H 0.3488 0.7913 0.7214 0.040 Uiso 1 1 calc R U . . .
C37 C 0.2469(5) 0.8868(2) 0.7497(2) 0.0275(7) Uani 1 1 d . . . . .
H37 H 0.3880 0.9166 0.7334 0.033 Uiso 1 1 calc R U . . .
C38 C 0.0649(5) 0.91744(18) 0.78032(18) 0.0221(7) Uani 1 1 d . . . . .
C39 C 0.1031(5) 0.99782(18) 0.78604(19) 0.0215(7) Uani 1 1 d . . . . .
H39 H 0.2593 1.0085 0.7907 0.026 Uiso 1 1 calc R U . . .
C40 C -0.1371(5) 1.11610(19) 0.98502(19) 0.0265(7) Uani 1 1 d . . . . .
C41 C -0.1768(5) 1.07898(18) 0.93616(19) 0.0247(7) Uani 1 1 d . . . . .
H41 H -0.3217 1.0558 0.9417 0.030 Uiso 1 1 calc R U . . .
C42 C 0.1461(5) 1.15171(19) 0.6957(2) 0.0249(7) Uani 1 1 d . . . . .
C43 C -0.1861(7) 1.1433(3) 0.4697(3) 0.0521(11) Uani 1 1 d . . . . .
H43 H -0.2858 1.1672 0.4337 0.062 Uiso 1 1 calc R U . . .
C44 C -0.2512(6) 1.1254(2) 0.5501(2) 0.0395(9) Uani 1 1 d . . . . .
H44 H -0.3964 1.1357 0.5694 0.047 Uiso 1 1 calc R U . . .
C45 C -0.1407(5) 0.8736(2) 0.8040(2) 0.0286(7) Uani 1 1 d . . . . .
H45 H -0.2664 0.8948 0.8246 0.034 Uiso 1 1 calc R U . . .
C46 C -0.1635(6) 0.7986(2) 0.7974(2) 0.0339(8) Uani 1 1 d . . . . .
H46 H -0.3043 0.7684 0.8141 0.041 Uiso 1 1 calc R U . . .

loop_
_atom_site_aniso_label
_atom_site_aniso_U_11
_atom_site_aniso_U_22
_atom_site_aniso_U_33
_atom_site_aniso_U_23
_atom_site_aniso_U_13
_atom_site_aniso_U_12
Cl1 0.0394(5) 0.0495(6) 0.0331(5) -0.0239(4) -0.0073(4) -0.0039(4)
Cl2 0.0382(5) 0.0499(6) 0.0325(5) -0.0232(4) -0.0057(4) 0.0145(4)
O1 0.0255(13) 0.0460(15) 0.0408(15) -0.0154(13) -0.0102(10) 0.0064(10)
O2 0.0214(13) 0.0441(15) 0.0429(16) -0.0149(13) -0.0054(10) -0.0004(10)
N1 0.0406(17) 0.0259(16) 0.0403(18) -0.0087(14) -0.0077(13) 0.0135(13)
N2 0.0411(17) 0.0255(15) 0.0400(18) -0.0095(14) -0.0101(13) -0.0093(13)
C1 0.0367(19) 0.0232(17) 0.0306(19) -0.0139(15) -0.0005(14) -0.0006(13)
C2 0.0255(17) 0.0221(16) 0.0349(19) -0.0104(15) -0.0048(13) 0.0064(12)
C3 0.0259(16) 0.0211(15) 0.0302(18) -0.0120(14) -0.0065(13) 0.0033(12)
C4 0.0246(16) 0.0127(14) 0.0274(17) -0.0076(13) -0.0024(12) -0.0012(11)
C5 0.0243(16) 0.0170(15) 0.0288(17) -0.0098(13) -0.0070(12) 0.0054(12)
C6 0.0204(15) 0.0188(15) 0.0290(17) -0.0116(13) -0.0069(12) 0.0037(11)
C7 0.0231(16) 0.0171(15) 0.0368(19) -0.0110(14) -0.0050(13) 0.0027(12)
C8 0.0265(17) 0.0216(16) 0.0318(19) -0.0097(14) -0.0019(13) 0.0087(12)
C9 0.0276(19) 0.037(2) 0.043(2) -0.0111(18) 0.0015(15) 0.0076(15)
C10 0.041(2) 0.050(3) 0.042(3) -0.007(2) 0.0097(18) 0.0082(18)
C11 0.057(3) 0.057(3) 0.028(2) -0.011(2) -0.0043(18) 0.021(2)
C12 0.047(2) 0.0203(17) 0.035(2) -0.0122(16) 0.0061(16) -0.0005(15)
C13 0.039(2) 0.0223(17) 0.036(2) -0.0102(15) -0.0059(15) 0.0107(14)
C14 0.0295(17) 0.0211(16) 0.0328(19) -0.0127(14) -0.0080(13) 0.0068(12)
C15 0.0224(16) 0.0186(15) 0.0258(17) -0.0088(13) -0.0027(12) -0.0007(12)
C16 0.0252(17) 0.0264(17) 0.0335(19) -0.0146(15) -0.0030(13) -0.0007(13)
C17 0.037(2) 0.0284(18) 0.040(2) -0.0183(16) -0.0016(15) -0.0069(14)
C18 0.0198(15) 0.0182(15) 0.0296(17) -0.0109(13) -0.0068(12) 0.0047(11)
C19 0.044(2) 0.052(2) 0.038(2) -0.0219(19) -0.0100(17) 0.0115(17)
C20 0.0303(18) 0.037(2) 0.034(2) -0.0150(16) -0.0063(14) 0.0092(14)
C21 0.0317(17) 0.0218(16) 0.0244(18) -0.0086(14) -0.0047(13) -0.0047(13)
C22 0.0267(16) 0.0176(15) 0.0279(18) -0.0087(14) -0.0050(13) 0.0007(12)
C23 0.0278(17) 0.0249(17) 0.0274(18) -0.0129(15) -0.0034(13) -0.0005(14)
C24 0.0374(19) 0.0244(17) 0.0306(19) -0.0145(15) -0.0131(14) 0.0077(14)
C25 0.0298(17) 0.0218(16) 0.0296(18) -0.0076(14) -0.0106(13) 0.0026(13)
C26 0.0234(16) 0.0211(16) 0.0289(18) -0.0080(14) -0.0045(13) 0.0050(12)
C27 0.0264(16) 0.0137(14) 0.0264(17) -0.0066(13) -0.0064(12) 0.0037(11)
C28 0.0241(16) 0.0173(15) 0.0292(18) -0.0106(13) -0.0037(12) 0.0023(12)
C29 0.0223(15) 0.0147(14) 0.0292(18) -0.0103(13) -0.0042(12) 0.0013(11)
C30 0.0260(17) 0.0177(15) 0.0350(19) -0.0089(14) -0.0102(14) 0.0043(12)
C31 0.0296(18) 0.0208(16) 0.035(2) -0.0111(15) -0.0093(14) -0.0016(13)
C32 0.036(2) 0.037(2) 0.035(2) -0.0137(17) -0.0086(15) -0.0031(15)
C33 0.043(2) 0.052(2) 0.040(2) -0.023(2) -0.0044(17) -0.0013(17)
C34 0.058(3) 0.054(3) 0.033(2) -0.013(2) -0.0095(19) -0.015(2)
C35 0.048(2) 0.0219(17) 0.038(2) -0.0154(16) -0.0184(16) 0.0047(15)
C36 0.044(2) 0.0266(18) 0.037(2) -0.0183(16) -0.0166(16) 0.0152(15)
C37 0.0261(17) 0.0238(16) 0.037(2) -0.0149(15) -0.0098(14) 0.0053(13)
C38 0.0270(16) 0.0165(15) 0.0229(17) -0.0075(13) -0.0070(12) 0.0033(12)
C39 0.0190(15) 0.0186(15) 0.0285(17) -0.0111(13) -0.0054(12) 0.0025(11)
C40 0.0337(18) 0.0213(16) 0.0245(18) -0.0078(14) -0.0098(13) 0.0136(13)
C41 0.0263(16) 0.0173(15) 0.0282(18) -0.0069(14) -0.0062(13) 0.0059(12)
C42 0.0269(17) 0.0207(16) 0.0310(18) -0.0131(14) -0.0096(13) 0.0072(13)
C43 0.056(3) 0.053(3) 0.041(2) -0.007(2) -0.025(2) -0.006(2)
C44 0.036(2) 0.037(2) 0.044(2) -0.0109(18) -0.0187(16) -0.0005(15)
C45 0.0298(17) 0.0219(16) 0.0335(19) -0.0125(15) -0.0022(13) -0.0008(13)
C46 0.039(2) 0.0239(17) 0.036(2) -0.0089(15) -0.0092(15) -0.0043(14)

loop_
_atom_type_symbol
_atom_type_description
_atom_type_scat_dispersion_real
_atom_type_scat_dispersion_imag
_atom_type_scat_source
C C 0.0033 0.0016 'International Tables Vol C Tables 4.2.6.8 and 6.1.1.4'
H H 0.0000 0.0000 'International Tables Vol C Tables 4.2.6.8 and 6.1.1.4'
Cl Cl 0.1484 0.1585 'International Tables Vol C Tables 4.2.6.8 and 6.1.1.4'
N N 0.0061 0.0033 'International Tables Vol C Tables 4.2.6.8 and 6.1.1.4'
O O 0.0106 0.0060 'International Tables Vol C Tables 4.2.6.8 and 6.1.1.4'

loop_
_geom_angle_atom_site_label_1
_geom_angle_atom_site_label_2
_geom_angle_atom_site_label_3
_geom_angle
_geom_angle_site_symmetry_1
_geom_angle_site_symmetry_3
_geom_angle_publ_flag
C2 C1 H1 121.1 . . ?
C21 C1 H1 121.1 . . ?
C21 C1 C2 117.8(3) . . ?
C1 C2 H2 119.4 . . ?
C3 C2 C1 121.2(3) . . ?
C3 C2 H2 119.4 . . ?
C2 C3 H3 119.8 . . ?
C2 C3 C4 120.4(3) . . ?
C4 C3 H3 119.8 . . ?
C3 C4 C5 123.8(3) . . ?
C22 C4 C3 118.6(3) . . ?
C22 C4 C5 117.6(3) . . ?
C4 C5 H5 112.8 . . ?
C4 C5 C6 123.4(3) . . ?
C4 C5 C18 123.8(3) . . ?
C6 C5 H5 112.8 . . ?
C18 C5 H5 112.8 . . ?
C18 C5 C6 62.1(2) . . ?
C5 C6 C18 57.8(2) . . ?
C7 C6 C5 118.0(3) . . ?
C7 C6 C18 119.6(3) . . ?
C23 C6 C5 120.3(3) . . ?
C23 C6 C7 114.3(3) . . ?
C23 C6 C18 115.3(3) . . ?
O1 C7 C6 119.6(3) . . ?
O1 C7 C8 122.5(3) . . ?
C8 C7 C6 117.9(3) . . ?
C9 C8 C7 119.6(3) . . ?
C20 C8 C7 121.2(3) . . ?
C20 C8 C9 119.1(3) . . ?
C8 C9 H9 119.7 . . ?
C10 C9 C8 120.6(4) . . ?
C10 C9 H9 119.7 . . ?
C9 C10 H10 120.3 . . ?
C11 C10 C9 119.4(4) . . ?
C11 C10 H10 120.3 . . ?
C10 C11 H11 119.5 . . ?
C10 C11 C19 121.0(4) . . ?
C19 C11 H11 119.5 . . ?
C13 C12 H12 119.8 . . ?
C17 C12 H12 119.8 . . ?
C17 C12 C13 120.4(3) . . ?
C12 C13 H13 120.2 . . ?
C12 C13 C14 119.7(3) . . ?
C14 C13 H13 120.2 . . ?
C13 C14 H14 119.8 . . ?
C15 C14 C13 120.5(3) . . ?
C15 C14 H14 119.8 . . ?
C14 C15 C18 123.8(3) . . ?
C16 C15 C14 118.6(3) . . ?
C16 C15 C18 117.6(3) . . ?
C15 C16 H16 119.7 . . ?
C17 C16 C15 120.5(3) . . ?
C17 C16 H16 119.7 . . ?
C12 C17 C16 120.3(3) . . ?
C12 C17 H17 119.8 . . ?
C16 C17 H17 119.8 . . ?
C5 C18 C6 60.1(2) . . ?
C5 C18 H18 113.2 . . ?
C6 C18 H18 113.2 . . ?
C15 C18 C5 125.6(3) . . ?
C15 C18 C6 121.5(3) . . ?
C15 C18 H18 113.2 . . ?
C11 C19 H19 120.2 . . ?
C20 C19 C11 119.5(4) . . ?
C20 C19 H19 120.2 . . ?
C8 C20 H20 119.9 . . ?
C19 C20 C8 120.3(3) . . ?
C19 C20 H20 119.9 . . ?
C1 C21 Cl1 119.2(3) . . ?
C1 C21 C22 121.9(3) . . ?
C22 C21 Cl1 118.9(3) . . ?
C4 C22 H22 119.9 . . ?
C21 C22 C4 120.1(3) . . ?
C21 C22 H22 119.9 . . ?
N1 C23 C6 179.4(4) . . ?
C25 C24 H24 121.0 . . ?
C40 C24 H24 121.0 . . ?
C40 C24 C25 117.9(3) . . ?
C24 C25 H25 119.4 . . ?
C26 C25 C24 121.2(3) . . ?
C26 C25 H25 119.4 . . ?
C25 C26 H26 119.8 . . ?
C25 C26 C27 120.5(3) . . ?
C27 C26 H26 119.8 . . ?
C26 C27 C28 123.7(3) . . ?
C41 C27 C26 118.2(3) . . ?
C41 C27 C28 118.1(3) . . ?
C27 C28 H28 112.8 . . ?
C27 C28 C29 123.5(3) . . ?
C27 C28 C39 124.1(3) . . ?
C29 C28 H28 112.8 . . ?
C39 C28 H28 112.8 . . ?
C39 C28 C29 61.8(2) . . ?
C28 C29 C39 57.7(2) . . ?
C30 C29 C28 117.8(3) . . ?
C30 C29 C39 119.5(2) . . ?
C42 C29 C28 120.3(3) . . ?
C42 C29 C30 114.4(3) . . ?
C42 C29 C39 115.8(3) . . ?
O2 C30 C29 119.3(3) . . ?
O2 C30 C31 123.0(3) . . ?
C31 C30 C29 117.7(3) . . ?
C32 C31 C30 121.4(3) . . ?
C32 C31 C44 119.5(4) . . ?
C44 C31 C30 119.1(3) . . ?
C31 C32 H32 119.7 . . ?
C33 C32 C31 120.6(4) . . ?
C33 C32 H32 119.7 . . ?
C32 C33 H33 120.4 . . ?
C32 C33 C34 119.2(4) . . ?
C34 C33 H33 120.4 . . ?
C33 C34 H34 119.7 . . ?
C43 C34 C33 120.6(4) . . ?
C43 C34 H34 119.7 . . ?
C36 C35 H35 120.1 . . ?
C36 C35 C46 119.7(3) . . ?
C46 C35 H35 120.1 . . ?
C35 C36 H36 119.8 . . ?
C35 C36 C37 120.4(3) . . ?
C37 C36 H36 119.8 . . ?
C36 C37 H37 120.0 . . ?
C38 C37 C36 120.0(3) . . ?
C38 C37 H37 120.0 . . ?
C37 C38 C39 116.9(3) . . ?
C37 C38 C45 119.8(3) . . ?
C45 C38 C39 123.3(3) . . ?
C28 C39 C29 60.5(2) . . ?
C28 C39 C38 125.6(3) . . ?
C28 C39 H39 113.0 . . ?
C29 C39 H39 113.0 . . ?
C38 C39 C29 121.8(3) . . ?
C38 C39 H39 113.0 . . ?
C24 C40 Cl2 119.2(3) . . ?
C41 C40 Cl2 119.1(2) . . ?
C41 C40 C24 121.7(3) . . ?
C27 C41 H41 119.7 . . ?
C40 C41 C27 120.6(3) . . ?
C40 C41 H41 119.7 . . ?
N2 C42 C29 178.9(4) . . ?
C34 C43 H43 119.9 . . ?
C34 C43 C44 120.2(4) . . ?
C44 C43 H43 119.9 . . ?
C31 C44 H44 120.1 . . ?
C43 C44 C31 119.8(4) . . ?
C43 C44 H44 120.1 . . ?
C38 C45 H45 119.9 . . ?
C38 C45 C46 120.1(3) . . ?
C46 C45 H45 119.9 . . ?
C35 C46 C45 119.9(3) . . ?
C35 C46 H46 120.0 . . ?
C45 C46 H46 120.0 . . ?

loop_
_geom_bond_atom_site_label_1
_geom_bond_atom_site_label_2
_geom_bond_distance
_geom_bond_site_symmetry_2
_geom_bond_publ_flag
Cl1 C21 1.742(3) . ?
Cl2 C40 1.743(3) . ?
O1 C7 1.219(4) . ?
O2 C30 1.222(4) . ?
N1 C23 1.145(4) . ?
N2 C42 1.151(4) . ?
C1 H1 0.9500 . ?
C1 C2 1.393(5) . ?
C1 C21 1.375(5) . ?
C2 H2 0.9500 . ?
C2 C3 1.382(5) . ?
C3 H3 0.9500 . ?
C3 C4 1.394(4) . ?
C4 C5 1.481(4) . ?
C4 C22 1.388(4) . ?
C5 H5 1.0000 . ?
C5 C6 1.529(4) . ?
C5 C18 1.493(4) . ?
C6 C7 1.519(4) . ?
C6 C18 1.559(4) . ?
C6 C23 1.446(5) . ?
C7 C8 1.464(5) . ?
C8 C9 1.403(5) . ?
C8 C20 1.396(5) . ?
C9 H9 0.9500 . ?
C9 C10 1.378(6) . ?
C10 H10 0.9500 . ?
C10 C11 1.376(6) . ?
C11 H11 0.9500 . ?
C11 C19 1.396(6) . ?
C12 H12 0.9500 . ?
C12 C13 1.380(5) . ?
C12 C17 1.365(5) . ?
C13 H13 0.9500 . ?
C13 C14 1.397(5) . ?
C14 H14 0.9500 . ?
C14 C15 1.392(4) . ?
C15 C16 1.391(4) . ?
C15 C18 1.482(4) . ?
C16 H16 0.9500 . ?
C16 C17 1.390(5) . ?
C17 H17 0.9500 . ?
C18 H18 1.0000 . ?
C19 H19 0.9500 . ?
C19 C20 1.376(5) . ?
C20 H20 0.9500 . ?
C21 C22 1.387(5) . ?
C22 H22 0.9500 . ?
C24 H24 0.9500 . ?
C24 C25 1.394(5) . ?
C24 C40 1.378(5) . ?
C25 H25 0.9500 . ?
C25 C26 1.371(5) . ?
C26 H26 0.9500 . ?
C26 C27 1.403(4) . ?
C27 C28 1.484(4) . ?
C27 C41 1.388(5) . ?
C28 H28 1.0000 . ?
C28 C29 1.531(4) . ?
C28 C39 1.487(4) . ?
C29 C30 1.522(4) . ?
C29 C39 1.550(4) . ?
C29 C42 1.439(4) . ?
C30 C31 1.465(5) . ?
C31 C32 1.391(5) . ?
C31 C44 1.393(5) . ?
C32 H32 0.9500 . ?
C32 C33 1.383(5) . ?
C33 H33 0.9500 . ?
C33 C34 1.388(6) . ?
C34 H34 0.9500 . ?
C34 C43 1.378(7) . ?
C35 H35 0.9500 . ?
C35 C36 1.378(5) . ?
C35 C46 1.388(5) . ?
C36 H36 0.9500 . ?
C36 C37 1.393(5) . ?
C37 H37 0.9500 . ?
C37 C38 1.382(5) . ?
C38 C39 1.494(4) . ?
C38 C45 1.386(4) . ?
C39 H39 1.0000 . ?
C40 C41 1.375(5) . ?
C41 H41 0.9500 . ?
C43 H43 0.9500 . ?
C43 C44 1.384(6) . ?
C44 H44 0.9500 . ?
C45 H45 0.9500 . ?
C45 C46 1.395(5) . ?
C46 H46 0.9500 . ?

loop_
_geom_torsion_atom_site_label_1
_geom_torsion_atom_site_label_2
_geom_torsion_atom_site_label_3
_geom_torsion_atom_site_label_4
_geom_torsion
_geom_torsion_site_symmetry_1
_geom_torsion_site_symmetry_2
_geom_torsion_site_symmetry_3
_geom_torsion_site_symmetry_4
_geom_torsion_publ_flag
Cl1 C21 C22 C4 -178.6(2) . . . . ?
Cl2 C40 C41 C27 178.6(2) . . . . ?
O1 C7 C8 C9 -29.8(5) . . . . ?
O1 C7 C8 C20 148.6(3) . . . . ?
O2 C30 C31 C32 -148.4(3) . . . . ?
O2 C30 C31 C44 29.6(5) . . . . ?
C1 C2 C3 C4 0.2(5) . . . . ?
C1 C21 C22 C4 0.2(5) . . . . ?
C2 C1 C21 Cl1 179.0(2) . . . . ?
C2 C1 C21 C22 0.1(5) . . . . ?
C2 C3 C4 C5 -178.7(3) . . . . ?
C2 C3 C4 C22 0.2(5) . . . . ?
C3 C4 C5 C6 50.7(4) . . . . ?
C3 C4 C5 C18 -25.8(5) . . . . ?
C3 C4 C22 C21 -0.4(4) . . . . ?
C4 C5 C6 C7 137.1(3) . . . . ?
C4 C5 C6 C18 -113.9(3) . . . . ?
C4 C5 C6 C23 -11.3(4) . . . . ?
C4 C5 C18 C6 113.3(3) . . . . ?
C4 C5 C18 C15 -137.4(3) . . . . ?
C5 C4 C22 C21 178.5(3) . . . . ?
C5 C6 C7 O1 -16.2(4) . . . . ?
C5 C6 C7 C8 164.2(3) . . . . ?
C5 C6 C18 C15 -115.8(3) . . . . ?
C6 C5 C18 C15 109.3(3) . . . . ?
C6 C7 C8 C9 149.8(3) . . . . ?
C6 C7 C8 C20 -31.7(4) . . . . ?
C7 C6 C18 C5 106.3(3) . . . . ?
C7 C6 C18 C15 -9.5(4) . . . . ?
C7 C8 C9 C10 179.4(3) . . . . ?
C7 C8 C20 C19 -177.4(3) . . . . ?
C8 C9 C10 C11 -1.7(6) . . . . ?
C9 C8 C20 C19 1.1(5) . . . . ?
C9 C10 C11 C19 0.6(7) . . . . ?
C10 C11 C19 C20 1.3(7) . . . . ?
C11 C19 C20 C8 -2.1(6) . . . . ?
C12 C13 C14 C15 -0.9(5) . . . . ?
C13 C12 C17 C16 -0.5(5) . . . . ?
C13 C14 C15 C16 0.5(5) . . . . ?
C13 C14 C15 C18 179.6(3) . . . . ?
C14 C15 C16 C17 -0.2(5) . . . . ?
C14 C15 C18 C5 -7.5(5) . . . . ?
C14 C15 C18 C6 66.3(4) . . . . ?
C15 C16 C17 C12 0.2(5) . . . . ?
C16 C15 C18 C5 171.6(3) . . . . ?
C16 C15 C18 C6 -114.6(3) . . . . ?
C17 C12 C13 C14 0.9(5) . . . . ?
C18 C5 C6 C7 -109.0(3) . . . . ?
C18 C5 C6 C23 102.5(3) . . . . ?
C18 C6 C7 O1 -83.1(4) . . . . ?
C18 C6 C7 C8 97.3(3) . . . . ?
C18 C15 C16 C17 -179.4(3) . . . . ?
C20 C8 C9 C10 0.9(5) . . . . ?
C21 C1 C2 C3 -0.3(5) . . . . ?
C22 C4 C5 C6 -128.2(3) . . . . ?
C22 C4 C5 C18 155.3(3) . . . . ?
C23 C6 C7 O1 134.1(3) . . . . ?
C23 C6 C7 C8 -45.5(4) . . . . ?
C23 C6 C18 C5 -111.3(3) . . . . ?
C23 C6 C18 C15 133.0(3) . . . . ?
C24 C25 C26 C27 -0.3(5) . . . . ?
C24 C40 C41 C27 -0.3(5) . . . . ?
C25 C24 C40 Cl2 -179.1(2) . . . . ?
C25 C24 C40 C41 -0.2(5) . . . . ?
C25 C26 C27 C28 178.8(3) . . . . ?
C25 C26 C27 C41 -0.2(4) . . . . ?
C26 C27 C28 C29 -50.6(4) . . . . ?
C26 C27 C28 C39 25.7(5) . . . . ?
C26 C27 C41 C40 0.5(4) . . . . ?
C27 C28 C29 C30 -137.0(3) . . . . ?
C27 C28 C29 C39 114.1(3) . . . . ?
C27 C28 C29 C42 11.0(4) . . . . ?
C27 C28 C39 C29 -113.1(3) . . . . ?
C27 C28 C39 C38 137.0(3) . . . . ?
C28 C27 C41 C40 -178.5(3) . . . . ?
C28 C29 C30 O2 15.8(4) . . . . ?
C28 C29 C30 C31 -164.5(3) . . . . ?
C28 C29 C39 C38 115.8(3) . . . . ?
C29 C28 C39 C38 -109.8(3) . . . . ?
C29 C30 C31 C32 32.0(4) . . . . ?
C29 C30 C31 C44 -150.1(3) . . . . ?
C30 C29 C39 C28 -106.0(3) . . . . ?
C30 C29 C39 C38 9.8(4) . . . . ?
C30 C31 C32 C33 176.8(3) . . . . ?
C30 C31 C44 C43 -178.8(3) . . . . ?
C31 C32 C33 C34 2.4(6) . . . . ?
C32 C31 C44 C43 -0.8(5) . . . . ?
C32 C33 C34 C43 -1.8(6) . . . . ?
C33 C34 C43 C44 -0.1(7) . . . . ?
C34 C43 C44 C31 1.4(6) . . . . ?
C35 C36 C37 C38 -0.3(5) . . . . ?
C36 C35 C46 C45 0.2(5) . . . . ?
C36 C37 C38 C39 179.9(3) . . . . ?
C36 C37 C38 C45 0.0(5) . . . . ?
C37 C38 C39 C28 -171.6(3) . . . . ?
C37 C38 C39 C29 114.0(3) . . . . ?
C37 C38 C45 C46 0.5(5) . . . . ?
C38 C45 C46 C35 -0.5(5) . . . . ?
C39 C28 C29 C30 109.0(3) . . . . ?
C39 C28 C29 C42 -103.1(3) . . . . ?
C39 C29 C30 O2 82.5(4) . . . . ?
C39 C29 C30 C31 -97.9(3) . . . . ?
C39 C38 C45 C46 -179.5(3) . . . . ?
C40 C24 C25 C26 0.4(5) . . . . ?
C41 C27 C28 C29 128.3(3) . . . . ?
C41 C27 C28 C39 -155.3(3) . . . . ?
C42 C29 C30 O2 -134.0(3) . . . . ?
C42 C29 C30 C31 45.7(4) . . . . ?
C42 C29 C39 C28 110.9(3) . . . . ?
C42 C29 C39 C38 -133.2(3) . . . . ?
C44 C31 C32 C33 -1.1(5) . . . . ?
C45 C38 C39 C28 8.4(5) . . . . ?
C45 C38 C39 C29 -66.0(4) . . . . ?
C46 C35 C36 C37 0.3(5) . . . . ?
